data_4305925
loop_
_publ_author_name
'Atsushi Kunishita'
'Joseph D. Scanlon'
'Hirohito Ishimaru'
'Kaoru Honda'
'Takashi Ogura'
'Masatatsu Suzuki'
'Christopher J. Cramer'
'Shinobu Itoh'

_publ_section_title
;
Reactions of Copper(II)-H2O2 Adducts Supported by Tridentate
Bis(2-pyridylmethyl)amine Ligands: Sensitivity to Solvent and Variations in
Ligand Substitution
;
_journal_name_full 'Inorganic Chemistry'
_journal_page_first 8222
_journal_page_last 8232
_journal_paper_doi 10.1021/ic800845h
_journal_volume 47
_journal_year 2008
_chemical_formula_moiety 'C23 H25 Cl2 Cu N5 O8 '
_chemical_formula_sum 'C23 H25 Cl2 Cu N5 O8'
_chemical_formula_weight 633.93
_space_group_IT_number 15
_symmetry_cell_setting monoclinic
_symmetry_Int_Tables_number 15
_symmetry_space_group_name_Hall '-C 2yc'
_symmetry_space_group_name_H-M 'C 1 2/c 1'
_cell_angle_alpha 90.0000
_cell_angle_beta 99.50(5)
_cell_angle_gamma 90.0000
_cell_formula_units_Z 8
_cell_length_a 25.19(3)
_cell_length_b 10.717(11)
_cell_length_c 21.45(2)
_cell_measurement_reflns_used 17477
_cell_measurement_temperature 153.1
_cell_measurement_theta_max 27.4
_cell_measurement_theta_min 3.1
_cell_volume 5711(10)
_computing_cell_refinement PROCESS-AUTO
_computing_data_collection PROCESS-AUTO
_computing_data_reduction CrystalStructure
_computing_publication_material 'CrystalStructure 3.8'
_computing_structure_refinement CRYSTALS
_computing_structure_solution SIR92
_diffrn_detector_area_resol_mean 10.00
_diffrn_measured_fraction_theta_full 0.967
_diffrn_measured_fraction_theta_max 0.967
_diffrn_measurement_device_type 'Rigaku RAXIS-RAPID'
_diffrn_measurement_method \w
_diffrn_radiation_type 'Mo K\a'
_diffrn_radiation_wavelength 0.71075
_diffrn_reflns_av_R_equivalents 0.044
_diffrn_reflns_limit_h_max 32
_diffrn_reflns_limit_h_min -32
_diffrn_reflns_limit_k_max 13
_diffrn_reflns_limit_k_min -13
_diffrn_reflns_limit_l_max 27
_diffrn_reflns_limit_l_min -27
_diffrn_reflns_number 26036
_diffrn_reflns_theta_full 27.44
_diffrn_reflns_theta_max 27.44
_exptl_absorpt_coefficient_mu 1.005
_exptl_absorpt_correction_T_max 0.818
_exptl_absorpt_correction_T_min 0.510
_exptl_absorpt_correction_type multi-scan
_exptl_absorpt_process_details
;
    Higashi, T. (1995). Program for Absorption Correction.
    Rigaku Corporation, Tokyo, Japan.
;
_exptl_crystal_colour purple
_exptl_crystal_density_diffrn 1.475
_exptl_crystal_density_method 'not measured'
_exptl_crystal_description block
_exptl_crystal_F_000 2600.00
_exptl_crystal_size_max 0.20
_exptl_crystal_size_mid 0.20
_exptl_crystal_size_min 0.20
_refine_diff_density_max 1.28
_refine_diff_density_min -0.55
_refine_ls_extinction_method none
_refine_ls_goodness_of_fit_ref 1.000
_refine_ls_hydrogen_treatment refall
_refine_ls_number_parameters 374
_refine_ls_number_reflns 4021
_refine_ls_R_factor_gt 0.0550
_refine_ls_shift/su_max 0.0000
_refine_ls_structure_factor_coef F
_refine_ls_weighting_details 'w = 1/[0.0020Fo^2^ + 1.0000\s(Fo^2^)]'
_refine_ls_weighting_scheme calc
_refine_ls_wR_factor_ref 0.0778
_reflns_number_gt 3068
_reflns_number_total 6308
_reflns_threshold_expression F^2^>2.0\s(F^2^)
_cod_data_source_file ic800845h_si_004.cif
_cod_data_source_block '_1H'
_cod_original_cell_volume 5709(11)
_cod_original_formula_sum 'C23 H25 Cl2 Cu N5 O8 '
_cod_database_code 4305925

loop_
_symmetry_equiv_pos_site_id
_symmetry_equiv_pos_as_xyz
1 +X,+Y,+Z
2 -X,+Y,1/2-Z
3 -X,-Y,-Z
4 +X,-Y,1/2+Z
5 1/2+X,1/2+Y,+Z
6 1/2-X,1/2+Y,1/2-Z
7 1/2-X,1/2-Y,-Z
8 1/2+X,1/2-Y,1/2+Z

loop_
_atom_site_label
_atom_site_type_symbol
_atom_site_fract_x
_atom_site_fract_y
_atom_site_fract_z
_atom_site_U_iso_or_equiv
_atom_site_adp_type
_atom_site_occupancy
_atom_site_symmetry_multiplicity
_atom_site_calc_flag
_atom_site_refinement_flags
_atom_site_disorder_assembly
_atom_site_disorder_group
Cu(1) Cu 0.64985(3) -0.01973(6) 0.09364(3) 0.03756(18) Uani 1.00 1 d . . .
Cl(1) Cl 0.51646(6) 0.39544(13) -0.10350(7) 0.0454(4) Uani 1.00 1 d . . .
Cl(2) Cl 0.68367(6) -0.02105(14) -0.07074(7) 0.0453(3) Uani 1.00 1 d . . .
O(1) O 0.5292(2) 0.5220(4) -0.1075(3) 0.100(2) Uani 1.00 1 d . . .
O(2) O 0.56233(19) 0.3279(4) -0.0763(2) 0.0874(17) Uani 1.00 1 d . . .
O(3) O 0.4988(2) 0.3484(6) -0.1639(2) 0.116(2) Uani 1.00 1 d . . .
O(4) O 0.4736(2) 0.3826(6) -0.0697(3) 0.113(2) Uani 1.00 1 d . . .
O(5) O 0.64833(16) 0.0066(4) -0.02728(19) 0.0622(13) Uani 1.00 1 d . . .
O(6) O 0.6986(6) 0.0980(13) -0.0862(7) 0.121(4) Uiso 0.50 1 d P . .
O(7) O 0.7369(4) 0.0197(9) -0.0469(4) 0.073(2) Uiso 0.50 1 d P . .
O(8) O 0.7221(6) -0.1129(12) -0.0494(6) 0.116(4) Uiso 0.50 1 d P . .
O(9) O 0.6789(5) -0.1432(12) -0.0810(6) 0.115(4) Uiso 0.50 1 d P . .
O(10) O 0.6559(3) -0.0768(8) -0.1281(4) 0.068(2) Uiso 0.50 1 d P . .
O(11) O 0.6724(5) 0.0590(12) -0.1250(6) 0.108(3) Uiso 0.50 1 d P . .
N(1) N 0.57268(17) 0.0265(4) 0.07960(19) 0.0369(11) Uani 1.00 1 d . . .
N(2) N 0.72948(17) -0.0190(4) 0.1100(2) 0.0401(12) Uani 1.00 1 d . . .
N(3) N 0.66018(16) 0.1684(3) 0.10056(18) 0.0349(11) Uani 1.00 1 d . . .
N(4) N 0.64078(18) -0.1974(4) 0.0701(2) 0.0449(14) Uani 1.00 1 d . . .
N(5) N 0.6403(2) -0.0797(4) 0.2009(2) 0.0493(15) Uani 1.00 1 d . . .
C(1) C 0.5315(2) -0.0467(5) 0.0859(2) 0.0406(15) Uani 1.00 1 d . . .
C(2) C 0.4796(2) -0.0034(5) 0.0816(2) 0.0485(17) Uani 1.00 1 d . . .
C(3) C 0.4702(2) 0.1234(6) 0.0711(2) 0.0554(19) Uani 1.00 1 d . . .
C(4) C 0.5132(2) 0.2010(5) 0.0635(2) 0.0483(17) Uani 1.00 1 d . . .
C(5) C 0.5638(2) 0.1488(4) 0.0685(2) 0.0387(15) Uani 1.00 1 d . . .
C(6) C 0.6127(2) 0.2228(5) 0.0597(2) 0.0421(15) Uani 1.00 1 d . . .
C(7) C 0.7621(2) -0.1164(5) 0.1279(2) 0.0451(16) Uani 1.00 1 d . . .
C(8) C 0.8173(2) -0.1039(6) 0.1419(2) 0.0537(19) Uani 1.00 1 d . . .
C(9) C 0.8389(2) 0.0122(6) 0.1360(3) 0.060(2) Uani 1.00 1 d . . .
C(10) C 0.8065(2) 0.1129(6) 0.1157(2) 0.0505(18) Uani 1.00 1 d . . .
C(11) C 0.7516(2) 0.0940(5) 0.1030(2) 0.0407(15) Uani 1.00 1 d . . .
C(12) C 0.7110(2) 0.1925(5) 0.0775(2) 0.0435(16) Uani 1.00 1 d . . .
C(13) C 0.6626(2) 0.2055(4) 0.1679(2) 0.0404(15) Uani 1.00 1 d . . .
C(14) C 0.6708(2) 0.3435(4) 0.1821(2) 0.0368(14) Uani 1.00 1 d . . .
C(15) C 0.6281(2) 0.4244(5) 0.1804(2) 0.0470(16) Uani 1.00 1 d . . .
C(16) C 0.6367(2) 0.5503(5) 0.1927(2) 0.0529(19) Uani 1.00 1 d . . .
C(17) C 0.6878(2) 0.5952(5) 0.2063(2) 0.0532(19) Uani 1.00 1 d . . .
C(18) C 0.7311(2) 0.5178(5) 0.2080(2) 0.0459(16) Uani 1.00 1 d . . .
C(19) C 0.7234(2) 0.3932(5) 0.1968(2) 0.0426(15) Uani 1.00 1 d . . .
C(20) C 0.6392(2) -0.2972(5) 0.0491(2) 0.0437(17) Uani 1.00 1 d . . .
C(21) C 0.6139(2) -0.1130(5) 0.2355(2) 0.0452(17) Uani 1.00 1 d . . .
C(22) C 0.5790(3) -0.1580(6) 0.2788(3) 0.069(2) Uani 1.00 1 d . . .
C(23) C 0.6373(3) -0.4190(5) 0.0219(3) 0.070(2) Uani 1.00 1 d . . .
H(1) H 0.5383 -0.1331 0.0934 0.048 Uiso 1.00 1 c R . .
H(2) H 0.4507 -0.0582 0.0854 0.058 Uiso 1.00 1 c R . .
H(3) H 0.4349 0.1563 0.0687 0.066 Uiso 1.00 1 c R . .
H(4) H 0.5079 0.2878 0.0558 0.057 Uiso 1.00 1 c R . .
H(5) H 0.6081 0.3070 0.0717 0.050 Uiso 1.00 1 c R . .
H(6) H 0.6175 0.2200 0.0167 0.050 Uiso 1.00 1 c R . .
H(7) H 0.7464 -0.1959 0.1321 0.054 Uiso 1.00 1 c R . .
H(8) H 0.8404 -0.1730 0.1540 0.065 Uiso 1.00 1 c R . .
H(9) H 0.8766 0.0243 0.1472 0.073 Uiso 1.00 1 c R . .
H(10) H 0.8213 0.1929 0.1102 0.062 Uiso 1.00 1 c R . .
H(11) H 0.7051 0.1921 0.0326 0.053 Uiso 1.00 1 c R . .
H(12) H 0.7249 0.2713 0.0925 0.053 Uiso 1.00 1 c R . .
H(13) H 0.6299 0.1810 0.1810 0.048 Uiso 1.00 1 c R . .
H(14) H 0.6918 0.1618 0.1921 0.048 Uiso 1.00 1 c R . .
H(15) H 0.5926 0.3922 0.1704 0.055 Uiso 1.00 1 c R . .
H(16) H 0.6069 0.6048 0.1923 0.062 Uiso 1.00 1 c R . .
H(17) H 0.6935 0.6820 0.2136 0.063 Uiso 1.00 1 c R . .
H(18) H 0.7665 0.5511 0.2169 0.055 Uiso 1.00 1 c R . .
H(19) H 0.7534 0.3387 0.1994 0.050 Uiso 1.00 1 c R . .
H(20) H 0.5618 -0.2337 0.2638 0.085 Uiso 1.00 1 c R . .
H(21) H 0.5525 -0.0968 0.2828 0.085 Uiso 1.00 1 c R . .
H(22) H 0.6006 -0.1720 0.3189 0.085 Uiso 1.00 1 c R . .
H(23) H 0.6282 -0.4133 -0.0228 0.085 Uiso 1.00 1 c R . .
H(24) H 0.6114 -0.4692 0.0378 0.085 Uiso 1.00 1 c R . .
H(25) H 0.6719 -0.4557 0.0329 0.085 Uiso 1.00 1 c R . .

loop_
_atom_site_aniso_label
_atom_site_aniso_U_11
_atom_site_aniso_U_22
_atom_site_aniso_U_33
_atom_site_aniso_U_12
_atom_site_aniso_U_13
_atom_site_aniso_U_23
Cu(1) 0.0324(3) 0.0360(3) 0.0439(3) -0.0047(3) 0.0052(2) -0.0008(2)
Cl(1) 0.0392(8) 0.0495(8) 0.0479(8) -0.0040(6) 0.0086(6) -0.0010(6)
Cl(2) 0.0422(8) 0.0464(7) 0.0493(7) -0.0025(6) 0.0137(6) -0.0022(6)
O(1) 0.087(4) 0.053(2) 0.161(5) 0.000(2) 0.028(3) 0.002(3)
O(2) 0.055(3) 0.100(3) 0.100(3) 0.014(2) -0.008(2) 0.038(3)
O(3) 0.113(4) 0.139(5) 0.086(3) 0.043(4) -0.018(3) -0.048(3)
O(4) 0.079(4) 0.155(5) 0.117(4) -0.004(3) 0.056(3) 0.020(3)
O(5) 0.042(2) 0.101(3) 0.046(2) 0.001(2) 0.0144(18) -0.001(2)
N(1) 0.036(2) 0.039(2) 0.035(2) -0.001(2) 0.0037(18) -0.0000(19)
N(2) 0.034(2) 0.045(2) 0.043(2) -0.004(2) 0.0088(19) -0.001(2)
N(3) 0.030(2) 0.039(2) 0.034(2) -0.0046(18) 0.0013(19) 0.0034(18)
N(4) 0.039(2) 0.050(3) 0.047(2) -0.006(2) 0.009(2) 0.004(2)
N(5) 0.054(3) 0.045(2) 0.048(2) -0.005(2) 0.009(2) 0.007(2)
C(1) 0.035(3) 0.047(3) 0.039(2) -0.005(2) 0.003(2) -0.002(2)
C(2) 0.041(3) 0.065(4) 0.039(2) -0.006(2) 0.007(2) -0.002(2)
C(3) 0.037(3) 0.077(4) 0.051(3) 0.011(3) 0.004(2) -0.005(3)
C(4) 0.048(3) 0.049(3) 0.045(3) 0.008(2) 0.001(2) -0.004(2)
C(5) 0.042(3) 0.043(3) 0.029(2) -0.001(2) 0.002(2) 0.000(2)
C(6) 0.045(3) 0.039(3) 0.040(2) -0.002(2) 0.001(2) 0.002(2)
C(7) 0.047(3) 0.046(3) 0.043(3) -0.001(2) 0.010(2) -0.002(2)
C(8) 0.036(3) 0.064(4) 0.061(3) 0.007(3) 0.009(2) -0.006(3)
C(9) 0.034(3) 0.089(5) 0.059(3) -0.010(3) 0.016(2) -0.017(3)
C(10) 0.038(3) 0.060(3) 0.056(3) -0.013(3) 0.017(2) -0.003(2)
C(11) 0.042(3) 0.046(3) 0.035(2) -0.006(2) 0.008(2) -0.007(2)
C(12) 0.048(3) 0.042(3) 0.042(3) -0.009(2) 0.011(2) -0.000(2)
C(13) 0.039(3) 0.044(3) 0.039(2) -0.008(2) 0.006(2) 0.002(2)
C(14) 0.040(3) 0.037(2) 0.032(2) -0.002(2) 0.003(2) 0.001(2)
C(15) 0.035(3) 0.058(3) 0.046(3) -0.000(2) -0.001(2) -0.007(2)
C(16) 0.057(4) 0.052(3) 0.048(3) 0.012(3) 0.001(3) -0.011(2)
C(17) 0.077(4) 0.038(3) 0.044(3) -0.004(3) 0.006(3) -0.006(2)
C(18) 0.047(3) 0.049(3) 0.042(3) -0.014(2) 0.006(2) -0.015(2)
C(19) 0.036(3) 0.051(3) 0.039(2) 0.001(2) 0.001(2) -0.004(2)
C(20) 0.039(3) 0.050(3) 0.042(3) -0.006(2) 0.008(2) -0.003(2)
C(21) 0.047(3) 0.048(3) 0.040(3) -0.005(2) 0.005(2) -0.003(2)
C(22) 0.077(5) 0.076(4) 0.059(4) -0.011(4) 0.024(3) 0.003(3)
C(23) 0.079(5) 0.050(3) 0.082(4) -0.005(3) 0.016(4) -0.022(3)

loop_
_atom_type_symbol
_atom_type_description
_atom_type_scat_dispersion_real
_atom_type_scat_dispersion_imag
_atom_type_scat_source
C C 0.003 0.002
;
International Tables for Crystallography
(1992, Vol. C, Tables 4.2.6.8 and 6.1.1.4)
;
H H 0.000 0.000
;
International Tables for Crystallography
(1992, Vol. C, Table 6.1.1.4)
;
N N 0.006 0.003
;
International Tables for Crystallography
(1992, Vol. C, Tables 4.2.6.8 and 6.1.1.4)
;
Cl Cl 0.148 0.159
;
International Tables for Crystallography
(1992, Vol. C, Tables 4.2.6.8 and 6.1.1.4)
;
O O 0.011 0.006
;
International Tables for Crystallography
(1992, Vol. C, Tables 4.2.6.8 and 6.1.1.4)
;
Cu Cu 0.320 1.265
;
International Tables for Crystallography
(1992, Vol. C, Tables 4.2.6.8 and 6.1.1.4)
;

loop_
_geom_angle_atom_site_label_1
_geom_angle_atom_site_label_2
_geom_angle_atom_site_label_3
_geom_angle
_geom_angle_publ_flag
_geom_angle_site_symmetry_1
_geom_angle_site_symmetry_2
_geom_angle_site_symmetry_3
N(1) Cu(1) N(2) 165.25(18) yes . . .
N(1) Cu(1) N(3) 82.76(16) yes . . .
N(1) Cu(1) N(4) 97.64(18) yes . . .
N(2) Cu(1) N(3) 82.50(17) yes . . .
N(2) Cu(1) N(4) 96.91(18) yes . . .
N(3) Cu(1) N(4) 169.26(18) yes . . .
O(1) Cl(1) O(2) 110.0(3) yes . . .
O(1) Cl(1) O(3) 109.6(4) yes . . .
O(1) Cl(1) O(4) 109.3(4) yes . . .
O(2) Cl(1) O(3) 108.3(3) yes . . .
O(2) Cl(1) O(4) 112.6(3) yes . . .
O(3) Cl(1) O(4) 106.9(3) yes . . .
O(5) Cl(2) O(6) 100.9(7) yes . . .
O(5) Cl(2) O(7) 110.8(4) yes . . .
O(5) Cl(2) O(8) 113.9(6) yes . . .
O(5) Cl(2) O(9) 105.3(6) yes . . .
O(5) Cl(2) O(10) 112.2(4) yes . . .
O(5) Cl(2) O(11) 110.2(6) yes . . .
O(6) Cl(2) O(7) 61.8(7) yes . . .
O(6) Cl(2) O(8) 121.7(8) yes . . .
O(6) Cl(2) O(9) 152.5(9) yes . . .
O(6) Cl(2) O(10) 106.8(7) yes . . .
O(6) Cl(2) O(11) 44.0(8) yes . . .
O(7) Cl(2) O(8) 62.6(6) yes . . .
O(7) Cl(2) O(9) 114.6(7) yes . . .
O(7) Cl(2) O(10) 136.9(5) yes . . .
O(7) Cl(2) O(11) 99.0(6) yes . . .
O(8) Cl(2) O(9) 53.2(8) yes . . .
O(8) Cl(2) O(10) 101.4(6) yes . . .
O(8) Cl(2) O(11) 135.8(8) yes . . .
O(9) Cl(2) O(10) 55.4(6) yes . . .
O(9) Cl(2) O(11) 117.0(7) yes . . .
O(10) Cl(2) O(11) 63.4(6) yes . . .
Cl(2) O(6) O(7) 60.4(7) yes . . .
Cl(2) O(6) O(11) 70.5(11) yes . . .
O(7) O(6) O(11) 119.9(14) yes . . .
Cl(2) O(7) O(6) 57.9(6) yes . . .
Cl(2) O(7) O(8) 58.0(6) yes . . .
O(6) O(7) O(8) 113.6(9) yes . . .
Cl(2) O(8) O(7) 59.3(6) yes . . .
Cl(2) O(8) O(9) 60.3(8) yes . . .
O(7) O(8) O(9) 118.2(12) yes . . .
Cl(2) O(9) O(8) 66.5(9) yes . . .
Cl(2) O(9) O(10) 66.7(7) yes . . .
O(8) O(9) O(10) 121.9(13) yes . . .
Cl(2) O(10) O(9) 57.9(7) yes . . .
Cl(2) O(10) O(11) 58.1(6) yes . . .
O(9) O(10) O(11) 114.2(9) yes . . .
Cl(2) O(11) O(6) 65.5(10) yes . . .
Cl(2) O(11) O(10) 58.5(6) yes . . .
O(6) O(11) O(10) 123.2(13) yes . . .
Cu(1) N(1) C(1) 127.0(3) yes . . .
Cu(1) N(1) C(5) 113.6(3) yes . . .
C(1) N(1) C(5) 119.0(4) yes . . .
Cu(1) N(2) C(7) 127.0(3) yes . . .
Cu(1) N(2) C(11) 114.1(3) yes . . .
C(7) N(2) C(11) 118.9(4) yes . . .
Cu(1) N(3) C(6) 105.4(2) yes . . .
Cu(1) N(3) C(12) 104.9(3) yes . . .
Cu(1) N(3) C(13) 108.6(2) yes . . .
C(6) N(3) C(12) 113.3(3) yes . . .
C(6) N(3) C(13) 111.6(4) yes . . .
C(12) N(3) C(13) 112.3(3) yes . . .
Cu(1) N(4) C(20) 170.2(4) yes . . .
N(1) C(1) C(2) 123.0(5) yes . . .
C(1) C(2) C(3) 118.3(5) yes . . .
C(2) C(3) C(4) 119.1(5) yes . . .
C(3) C(4) C(5) 118.3(5) yes . . .
N(1) C(5) C(4) 122.2(5) yes . . .
N(1) C(5) C(6) 114.9(4) yes . . .
C(4) C(5) C(6) 122.8(4) yes . . .
N(3) C(6) C(5) 108.5(4) yes . . .
N(2) C(7) C(8) 122.2(5) yes . . .
C(7) C(8) C(9) 117.9(5) yes . . .
C(8) C(9) C(10) 121.0(5) yes . . .
C(9) C(10) C(11) 118.0(5) yes . . .
N(2) C(11) C(10) 121.8(5) yes . . .
N(2) C(11) C(12) 113.7(4) yes . . .
C(10) C(11) C(12) 124.5(5) yes . . .
N(3) C(12) C(11) 109.4(4) yes . . .
N(3) C(13) C(14) 115.9(4) yes . . .
C(13) C(14) C(15) 122.0(4) yes . . .
C(13) C(14) C(19) 120.1(4) yes . . .
C(15) C(14) C(19) 117.9(4) yes . . .
C(14) C(15) C(16) 120.7(5) yes . . .
C(15) C(16) C(17) 119.9(5) yes . . .
C(16) C(17) C(18) 120.9(5) yes . . .
C(17) C(18) C(19) 120.0(5) yes . . .
C(14) C(19) C(18) 120.5(5) yes . . .
N(4) C(20) C(23) 178.8(6) yes . . .
N(5) C(21) C(22) 178.5(6) yes . . .
N(1) C(1) H(1) 118.2 no . . .
C(2) C(1) H(1) 118.8 no . . .
C(1) C(2) H(2) 121.4 no . . .
C(3) C(2) H(2) 120.4 no . . .
C(2) C(3) H(3) 120.2 no . . .
C(4) C(3) H(3) 120.6 no . . .
C(3) C(4) H(4) 121.0 no . . .
C(5) C(4) H(4) 120.7 no . . .
N(3) C(6) H(5) 109.7 no . . .
N(3) C(6) H(6) 110.0 no . . .
C(5) C(6) H(5) 109.2 no . . .
C(5) C(6) H(6) 110.0 no . . .
H(5) C(6) H(6) 109.5 no . . .
N(2) C(7) H(7) 118.6 no . . .
C(8) C(7) H(7) 119.2 no . . .
C(7) C(8) H(8) 122.2 no . . .
C(9) C(8) H(8) 119.8 no . . .
C(8) C(9) H(9) 119.7 no . . .
C(10) C(9) H(9) 119.2 no . . .
C(9) C(10) H(10) 121.5 no . . .
C(11) C(10) H(10) 120.6 no . . .
N(3) C(12) H(11) 109.9 no . . .
N(3) C(12) H(12) 109.6 no . . .
C(11) C(12) H(11) 110.3 no . . .
C(11) C(12) H(12) 108.1 no . . .
H(11) C(12) H(12) 109.5 no . . .
N(3) C(13) H(13) 108.3 no . . .
N(3) C(13) H(14) 107.6 no . . .
C(14) C(13) H(13) 107.8 no . . .
C(14) C(13) H(14) 107.7 no . . .
H(13) C(13) H(14) 109.5 no . . .
C(14) C(15) H(15) 118.7 no . . .
C(16) C(15) H(15) 120.6 no . . .
C(15) C(16) H(16) 119.9 no . . .
C(17) C(16) H(16) 120.3 no . . .
C(16) C(17) H(17) 119.5 no . . .
C(18) C(17) H(17) 119.5 no . . .
C(17) C(18) H(18) 119.7 no . . .
C(19) C(18) H(18) 120.3 no . . .
C(14) C(19) H(19) 119.3 no . . .
C(18) C(19) H(19) 120.1 no . . .
C(21) C(22) H(20) 110.7 no . . .
C(21) C(22) H(21) 109.5 no . . .
C(21) C(22) H(22) 108.2 no . . .
H(20) C(22) H(21) 109.5 no . . .
H(20) C(22) H(22) 109.5 no . . .
H(21) C(22) H(22) 109.5 no . . .
C(20) C(23) H(23) 109.8 no . . .
C(20) C(23) H(24) 110.5 no . . .
C(20) C(23) H(25) 108.0 no . . .
H(23) C(23) H(24) 109.5 no . . .
H(23) C(23) H(25) 109.5 no . . .
H(24) C(23) H(25) 109.5 no . . .

loop_
_geom_bond_atom_site_label_1
_geom_bond_atom_site_label_2
_geom_bond_distance
_geom_bond_publ_flag
_geom_bond_site_symmetry_1
_geom_bond_site_symmetry_2
Cu(1) N(1) 1.980(4) yes . .
Cu(1) N(2) 1.978(4) yes . .
Cu(1) N(3) 2.035(4) yes . .
Cu(1) N(4) 1.974(4) yes . .
Cl(1) O(1) 1.400(5) yes . .
Cl(1) O(2) 1.406(4) yes . .
Cl(1) O(3) 1.392(5) yes . .
Cl(1) O(4) 1.402(6) yes . .
Cl(2) O(5) 1.422(4) yes . .
Cl(2) O(6) 1.386(14) yes . .
Cl(2) O(7) 1.423(9) yes . .
Cl(2) O(8) 1.403(14) yes . .
Cl(2) O(9) 1.329(13) yes . .
Cl(2) O(10) 1.441(8) yes . .
Cl(2) O(11) 1.435(13) yes . .
O(6) O(7) 1.442(17) yes . .
O(6) O(11) 1.058(19) yes . .
O(7) O(8) 1.469(16) yes . .
O(8) O(9) 1.226(19) yes . .
O(9) O(10) 1.292(15) yes . .
O(10) O(11) 1.512(16) yes . .
N(1) C(1) 1.324(7) yes . .
N(1) C(5) 1.345(6) yes . .
N(2) C(7) 1.345(7) yes . .
N(2) C(11) 1.351(7) yes . .
N(3) C(6) 1.480(6) yes . .
N(3) C(12) 1.469(7) yes . .
N(3) C(13) 1.489(6) yes . .
N(4) C(20) 1.158(7) yes . .
N(5) C(21) 1.132(8) yes . .
C(1) C(2) 1.376(8) yes . .
C(2) C(3) 1.391(9) yes . .
C(3) C(4) 1.396(8) yes . .
C(4) C(5) 1.380(8) yes . .
C(5) C(6) 1.503(7) yes . .
C(7) C(8) 1.379(8) yes . .
C(8) C(9) 1.372(9) yes . .
C(9) C(10) 1.380(9) yes . .
C(10) C(11) 1.380(8) yes . .
C(11) C(12) 1.506(7) yes . .
C(13) C(14) 1.517(7) yes . .
C(14) C(15) 1.377(7) yes . .
C(14) C(19) 1.415(7) yes . .
C(15) C(16) 1.385(8) yes . .
C(16) C(17) 1.361(9) yes . .
C(17) C(18) 1.365(9) yes . .
C(18) C(19) 1.365(7) yes . .
C(20) C(23) 1.428(8) yes . .
C(21) C(22) 1.462(10) yes . .
C(1) H(1) 0.950 no . .
C(2) H(2) 0.950 no . .
C(3) H(3) 0.950 no . .
C(4) H(4) 0.950 no . .
C(6) H(5) 0.950 no . .
C(6) H(6) 0.950 no . .
C(7) H(7) 0.950 no . .
C(8) H(8) 0.950 no . .
C(9) H(9) 0.950 no . .
C(10) H(10) 0.950 no . .
C(12) H(11) 0.950 no . .
C(12) H(12) 0.950 no . .
C(13) H(13) 0.950 no . .
C(13) H(14) 0.950 no . .
C(15) H(15) 0.950 no . .
C(16) H(16) 0.950 no . .
C(17) H(17) 0.950 no . .
C(18) H(18) 0.950 no . .
C(19) H(19) 0.950 no . .
C(22) H(20) 0.950 no . .
C(22) H(21) 0.950 no . .
C(22) H(22) 0.950 no . .
C(23) H(23) 0.950 no . .
C(23) H(24) 0.950 no . .
C(23) H(25) 0.950 no . .

loop_
_geom_contact_atom_site_label_1
_geom_contact_atom_site_label_2
_geom_contact_distance
_geom_contact_publ_flag
_geom_contact_site_symmetry_1
_geom_contact_site_symmetry_2
Cu(1) O(5) 2.602(4) ? . .
Cu(1) N(5) 2.439(5) ? . .
Cu(1) C(21) 3.461(6) ? . .
O(1) C(4) 3.343(8) ? . 3_665
O(1) C(9) 3.495(9) ? . 7_655
O(2) C(6) 3.188(7) ? . .
O(2) C(9) 3.438(8) ? . 7_655
O(2) C(10) 3.600(8) ? . 7_655
O(3) C(16) 3.539(9) ? . 3_665
O(3) C(22) 3.534(8) ? . 3_655
O(3) C(22) 3.251(10) ? . 4_554
O(4) N(4) 3.498(7) ? . 3_655
O(4) C(4) 3.465(8) ? . .
O(4) C(16) 3.575(8) ? . 3_665
O(4) C(20) 3.086(8) ? . 3_655
O(4) C(23) 3.154(10) ? . 3_655
O(5) Cu(1) 2.602(4) ? . .
O(5) N(1) 3.220(6) ? . .
O(5) N(2) 3.306(5) ? . .
O(5) N(3) 3.216(5) ? . .
O(5) N(4) 3.051(6) ? . .
O(5) C(2) 3.241(6) ? . 3_655
O(5) C(3) 3.288(7) ? . 3_655
O(5) C(5) 3.538(7) ? . .
O(5) C(6) 3.195(7) ? . .
O(5) C(12) 3.216(6) ? . .
O(6) C(10) 3.160(15) ? . 7_655
O(6) C(11) 3.571(15) ? . 7_655
O(6) C(12) 3.181(15) ? . 7_655
O(6) C(19) 3.320(17) ? . 7_655
O(7) N(2) 3.426(11) ? . .
O(7) C(11) 3.273(11) ? . .
O(7) C(12) 3.399(11) ? . .
O(7) C(12) 3.457(11) ? . 7_655
O(7) C(23) 3.307(12) ? . 7_645
O(8) N(2) 3.539(14) ? . .
O(8) C(7) 3.409(15) ? . 7_645
O(8) C(23) 3.511(16) ? . 7_645
O(9) N(4) 3.576(15) ? . .
O(9) C(7) 3.217(15) ? . 7_645
O(9) C(8) 3.017(15) ? . 7_645
O(9) C(20) 3.526(15) ? . .
O(10) C(8) 3.509(11) ? . 7_645
O(10) C(21) 3.576(10) ? . 4_554
O(10) C(22) 3.577(11) ? . 4_554
O(11) C(10) 3.557(14) ? . 7_655
O(11) C(18) 3.344(16) ? . 7_655
O(11) C(19) 3.294(16) ? . 7_655
O(11) C(21) 3.163(14) ? . 4_554
O(11) C(22) 3.053(14) ? . 4_554
N(1) O(5) 3.220(6) ? . .
N(1) N(5) 3.082(6) ? . .
N(1) C(2) 3.499(6) ? . 3_655
N(2) O(5) 3.306(5) ? . .
N(2) O(7) 3.426(11) ? . .
N(2) O(8) 3.539(14) ? . .
N(2) N(5) 3.274(7) ? . .
N(3) O(5) 3.216(5) ? . .
N(3) N(5) 3.508(6) ? . .
N(4) O(4) 3.498(7) ? . 3_655
N(4) O(5) 3.051(6) ? . .
N(4) O(9) 3.576(15) ? . .
N(4) N(5) 3.079(6) ? . .
N(5) Cu(1) 2.439(5) ? . .
N(5) N(1) 3.082(6) ? . .
N(5) N(2) 3.274(7) ? . .
N(5) N(3) 3.508(6) ? . .
N(5) N(4) 3.079(6) ? . .
N(5) C(1) 3.389(6) ? . .
N(5) C(13) 3.208(6) ? . .
C(1) N(5) 3.389(6) ? . .
C(1) C(2) 3.597(7) ? . 3_655
C(1) C(3) 3.458(7) ? . 3_655
C(1) C(21) 3.592(7) ? . .
C(2) O(5) 3.241(6) ? . 3_655
C(2) N(1) 3.499(6) ? . 3_655
C(2) C(1) 3.597(7) ? . 3_655
C(2) C(5) 3.580(7) ? . 3_655
C(3) O(5) 3.288(7) ? . 3_655
C(3) C(1) 3.458(7) ? . 3_655
C(4) O(1) 3.343(8) ? . 3_665
C(4) O(4) 3.465(8) ? . .
C(5) O(5) 3.538(7) ? . .
C(5) C(2) 3.580(7) ? . 3_655
C(6) O(2) 3.188(7) ? . .
C(6) O(5) 3.195(7) ? . .
C(7) O(8) 3.409(15) ? . 7_645
C(7) O(9) 3.217(15) ? . 7_645
C(8) O(9) 3.017(15) ? . 7_645
C(8) O(10) 3.509(11) ? . 7_645
C(9) O(1) 3.495(9) ? . 7_655
C(9) O(2) 3.438(8) ? . 7_655
C(10) O(2) 3.600(8) ? . 7_655
C(10) O(6) 3.160(15) ? . 7_655
C(10) O(11) 3.557(14) ? . 7_655
C(11) O(6) 3.571(15) ? . 7_655
C(11) O(7) 3.273(11) ? . .
C(12) O(5) 3.216(6) ? . .
C(12) O(6) 3.181(15) ? . 7_655
C(12) O(7) 3.399(11) ? . .
C(12) O(7) 3.457(11) ? . 7_655
C(13) N(5) 3.208(6) ? . .
C(16) O(3) 3.539(9) ? . 3_665
C(16) O(4) 3.575(8) ? . 3_665
C(16) C(20) 3.496(8) ? . 1_565
C(17) C(20) 3.581(7) ? . 1_565
C(18) O(11) 3.344(16) ? . 7_655
C(19) O(6) 3.320(17) ? . 7_655
C(19) O(11) 3.294(16) ? . 7_655
C(20) O(4) 3.086(8) ? . 3_655
C(20) O(9) 3.526(15) ? . .
C(20) C(16) 3.496(8) ? . 1_545
C(20) C(17) 3.581(7) ? . 1_545
C(21) Cu(1) 3.461(6) ? . .
C(21) O(10) 3.576(10) ? . 4_555
C(21) O(11) 3.163(14) ? . 4_555
C(21) C(1) 3.592(7) ? . .
C(22) O(3) 3.534(8) ? . 3_655
C(22) O(3) 3.251(10) ? . 4_555
C(22) O(10) 3.577(11) ? . 4_555
C(22) O(11) 3.053(14) ? . 4_555
C(23) O(4) 3.154(10) ? . 3_655
C(23) O(7) 3.307(12) ? . 7_645
C(23) O(8) 3.511(16) ? . 7_645
Cl(1) H(1) 3.155 ? . 3_655
Cl(1) H(9) 3.116 ? . 7_655
Cl(1) H(16) 3.366 ? . 3_665
Cl(2) H(2) 3.452 ? . 3_655
Cl(2) H(3) 3.327 ? . 3_655
Cl(2) H(11) 3.167 ? . .
Cl(2) H(18) 3.578 ? . 7_655
Cl(2) H(22) 3.553 ? . 4_554
O(1) H(4) 2.570 ? . 3_665
O(1) H(9) 2.695 ? . 7_655
O(1) H(15) 3.273 ? . 3_665
O(1) H(23) 2.917 ? . 1_565
O(1) H(24) 3.446 ? . 1_565
O(2) H(1) 3.258 ? . 3_655
O(2) H(2) 2.912 ? . 3_655
O(2) H(4) 3.370 ? . .
O(2) H(5) 3.200 ? . .
O(2) H(6) 2.516 ? . .
O(2) H(9) 2.822 ? . 7_655
O(2) H(10) 3.144 ? . 7_655
O(2) H(20) 3.574 ? . 4_554
O(2) H(22) 3.081 ? . 4_554
O(2) H(23) 3.337 ? . 1_565
O(2) H(24) 3.352 ? . 1_565
O(3) H(1) 2.992 ? . 3_655
O(3) H(9) 3.385 ? . 7_655
O(3) H(15) 3.597 ? . 3_665
O(3) H(16) 2.680 ? . 3_665
O(3) H(20) 2.712 ? . 3_655
O(3) H(20) 2.693 ? . 4_554
O(3) H(21) 3.304 ? . 4_554
O(3) H(22) 3.255 ? . 4_554
O(4) H(1) 2.729 ? . 3_655
O(4) H(4) 2.873 ? . .
O(4) H(4) 3.570 ? . 3_665
O(4) H(15) 3.475 ? . 3_665
O(4) H(16) 3.047 ? . 3_665
O(4) H(23) 3.508 ? . 3_655
O(4) H(24) 2.530 ? . 3_655
O(5) H(2) 2.655 ? . 3_655
O(5) H(3) 2.760 ? . 3_655
O(5) H(6) 2.640 ? . .
O(5) H(11) 2.654 ? . .
O(6) H(6) 3.499 ? . .
O(6) H(10) 2.334 ? . 7_655
O(6) H(11) 2.721 ? . .
O(6) H(11) 3.368 ? . 7_655
O(6) H(12) 2.403 ? . 7_655
O(6) H(18) 3.463 ? . 7_655
O(6) H(19) 2.964 ? . 7_655
O(6) H(22) 3.033 ? . 4_554
O(7) H(10) 3.580 ? . 7_655
O(7) H(11) 2.723 ? . .
O(7) H(11) 3.409 ? . 7_655
O(7) H(12) 2.684 ? . 7_655
O(7) H(25) 2.369 ? . 7_645
O(8) H(7) 2.904 ? . 7_645
O(8) H(8) 3.406 ? . 7_645
O(8) H(25) 2.737 ? . 7_645
O(9) H(3) 2.926 ? . 3_655
O(9) H(7) 2.898 ? . 7_645
O(9) H(8) 2.514 ? . 7_645
O(9) H(18) 3.561 ? . 7_655
O(9) H(23) 3.478 ? . .
O(10) H(2) 3.309 ? . 3_655
O(10) H(3) 2.923 ? . 3_655
O(10) H(7) 3.474 ? . 7_645
O(10) H(8) 2.743 ? . 7_645
O(10) H(18) 2.958 ? . 7_655
O(10) H(21) 3.500 ? . 4_554
O(10) H(22) 3.134 ? . 4_554
O(11) H(2) 3.346 ? . 3_655
O(11) H(10) 2.679 ? . 7_655
O(11) H(12) 3.144 ? . 7_655
O(11) H(18) 2.941 ? . 7_655
O(11) H(19) 2.869 ? . 7_655
O(11) H(21) 3.351 ? . 4_554
O(11) H(22) 2.339 ? . 4_554
N(1) H(2) 3.506 ? . 3_655
N(4) H(3) 3.289 ? . 3_655
N(4) H(16) 3.582 ? . 1_545
N(4) H(17) 3.399 ? . 1_545
N(5) H(1) 3.208 ? . .
N(5) H(7) 3.489 ? . .
N(5) H(13) 2.832 ? . .
N(5) H(14) 2.916 ? . .
N(5) H(16) 3.483 ? . 1_545
N(5) H(17) 2.877 ? . 1_545
N(5) H(18) 3.036 ? . 6_645
N(5) H(19) 3.257 ? . 6_645
C(2) H(21) 3.299 ? . 2_655
C(3) H(1) 3.499 ? . 3_655
C(4) H(1) 3.478 ? . 3_655
C(5) H(2) 3.400 ? . 3_655
C(6) H(24) 3.333 ? . 1_565
C(7) H(17) 3.476 ? . 1_545
C(8) H(23) 3.099 ? . 7_645
C(9) H(23) 2.893 ? . 7_645
C(10) H(22) 3.418 ? . 6_655
C(10) H(23) 3.512 ? . 7_645
C(13) H(18) 3.251 ? . 6_645
C(14) H(8) 3.576 ? . 6_655
C(15) H(24) 3.226 ? . 1_565
C(16) H(9) 3.515 ? . 6_655
C(16) H(20) 3.491 ? . 1_565
C(16) H(24) 3.284 ? . 1_565
C(17) H(7) 3.239 ? . 1_565
C(17) H(14) 3.503 ? . 6_655
C(17) H(19) 3.478 ? . 6_655
C(18) H(7) 3.524 ? . 1_565
C(18) H(14) 3.061 ? . 6_655
C(19) H(17) 3.446 ? . 6_645
C(20) H(3) 3.255 ? . 3_655
C(20) H(16) 3.468 ? . 1_545
C(20) H(17) 3.573 ? . 1_545
C(21) H(1) 3.323 ? . .
C(21) H(13) 3.408 ? . .
C(21) H(16) 3.160 ? . 1_545
C(21) H(17) 3.063 ? . 1_545
C(21) H(18) 3.492 ? . 6_645
C(21) H(19) 3.441 ? . 6_645
C(22) H(2) 3.302 ? . 2_655
C(22) H(10) 3.543 ? . 6_645
C(22) H(16) 3.290 ? . 1_545
C(22) H(21) 3.421 ? . 2_655
C(23) H(5) 3.249 ? . 1_545
H(1) Cl(1) 3.155 ? . 3_655
H(1) O(2) 3.258 ? . 3_655
H(1) O(3) 2.992 ? . 3_655
H(1) O(4) 2.729 ? . 3_655
H(1) N(5) 3.208 ? . .
H(1) C(3) 3.499 ? . 3_655
H(1) C(4) 3.478 ? . 3_655
H(1) C(21) 3.323 ? . .
H(2) Cl(2) 3.452 ? . 3_655
H(2) O(2) 2.912 ? . 3_655
H(2) O(5) 2.655 ? . 3_655
H(2) O(10) 3.309 ? . 3_655
H(2) O(11) 3.346 ? . 3_655
H(2) N(1) 3.506 ? . 3_655
H(2) C(5) 3.400 ? . 3_655
H(2) C(22) 3.302 ? . 2_655
H(2) H(6) 3.083 ? . 3_655
H(2) H(21) 2.871 ? . 2_655
H(2) H(22) 2.871 ? . 2_655
H(3) Cl(2) 3.327 ? . 3_655
H(3) O(5) 2.760 ? . 3_655
H(3) O(9) 2.926 ? . 3_655
H(3) O(10) 2.923 ? . 3_655
H(3) N(4) 3.289 ? . 3_655
H(3) C(20) 3.255 ? . 3_655
H(3) H(23) 3.251 ? . 3_655
H(4) O(1) 2.570 ? . 3_665
H(4) O(2) 3.370 ? . .
H(4) O(4) 2.873 ? . .
H(4) O(4) 3.570 ? . 3_665
H(5) O(2) 3.200 ? . .
H(5) C(23) 3.249 ? . 1_565
H(5) H(24) 2.512 ? . 1_565
H(5) H(25) 3.191 ? . 1_565
H(6) O(2) 2.516 ? . .
H(6) O(5) 2.640 ? . .
H(6) O(6) 3.499 ? . .
H(6) H(2) 3.083 ? . 3_655
H(6) H(10) 3.471 ? . 7_655
H(6) H(24) 3.368 ? . 1_565
H(7) O(8) 2.904 ? . 7_645
H(7) O(9) 2.898 ? . 7_645
H(7) O(10) 3.474 ? . 7_645
H(7) N(5) 3.489 ? . .
H(7) C(17) 3.239 ? . 1_545
H(7) C(18) 3.524 ? . 1_545
H(7) H(17) 2.703 ? . 1_545
H(7) H(18) 3.257 ? . 1_545
H(8) O(8) 3.406 ? . 7_645
H(8) O(9) 2.514 ? . 7_645
H(8) O(10) 2.743 ? . 7_645
H(8) C(14) 3.576 ? . 6_645
H(8) H(23) 3.184 ? . 7_645
H(9) Cl(1) 3.116 ? . 7_655
H(9) O(1) 2.695 ? . 7_655
H(9) O(2) 2.822 ? . 7_655
H(9) O(3) 3.385 ? . 7_655
H(9) C(16) 3.515 ? . 6_645
H(9) H(16) 3.504 ? . 6_645
H(9) H(20) 3.435 ? . 6_655
H(9) H(22) 3.364 ? . 6_655
H(9) H(23) 2.907 ? . 7_645
H(10) O(2) 3.144 ? . 7_655
H(10) O(6) 2.334 ? . 7_655
H(10) O(7) 3.580 ? . 7_655
H(10) O(11) 2.679 ? . 7_655
H(10) C(22) 3.543 ? . 6_655
H(10) H(6) 3.471 ? . 7_655
H(10) H(11) 3.267 ? . 7_655
H(10) H(22) 2.701 ? . 6_655
H(11) Cl(2) 3.167 ? . .
H(11) O(5) 2.654 ? . .
H(11) O(6) 2.721 ? . .
H(11) O(6) 3.368 ? . 7_655
H(11) O(7) 2.723 ? . .
H(11) O(7) 3.409 ? . 7_655
H(11) H(10) 3.267 ? . 7_655
H(11) H(11) 3.107 ? . 7_655
H(11) H(12) 3.466 ? . 7_655
H(12) O(6) 2.403 ? . 7_655
H(12) O(7) 2.684 ? . 7_655
H(12) O(11) 3.144 ? . 7_655
H(12) H(11) 3.466 ? . 7_655
H(12) H(25) 3.378 ? . 1_565
H(13) N(5) 2.832 ? . .
H(13) C(21) 3.408 ? . .
H(13) H(18) 3.413 ? . 6_645
H(14) N(5) 2.916 ? . .
H(14) C(17) 3.503 ? . 6_645
H(14) C(18) 3.061 ? . 6_645
H(14) H(17) 3.249 ? . 6_645
H(14) H(18) 2.376 ? . 6_645
H(15) O(1) 3.273 ? . 3_665
H(15) O(3) 3.597 ? . 3_665
H(15) O(4) 3.475 ? . 3_665
H(15) H(24) 3.310 ? . 1_565
H(16) Cl(1) 3.366 ? . 3_665
H(16) O(3) 2.680 ? . 3_665
H(16) O(4) 3.047 ? . 3_665
H(16) N(4) 3.582 ? . 1_565
H(16) N(5) 3.483 ? . 1_565
H(16) C(20) 3.468 ? . 1_565
H(16) C(21) 3.160 ? . 1_565
H(16) C(22) 3.290 ? . 1_565
H(16) H(9) 3.504 ? . 6_655
H(16) H(20) 2.685 ? . 1_565
H(16) H(24) 3.428 ? . 1_565
H(17) N(4) 3.399 ? . 1_565
H(17) N(5) 2.877 ? . 1_565
H(17) C(7) 3.476 ? . 1_565
H(17) C(19) 3.446 ? . 6_655
H(17) C(20) 3.573 ? . 1_565
H(17) C(21) 3.063 ? . 1_565
H(17) H(7) 2.703 ? . 1_565
H(17) H(14) 3.249 ? . 6_655
H(17) H(19) 2.695 ? . 6_655
H(18) Cl(2) 3.578 ? . 7_655
H(18) O(6) 3.463 ? . 7_655
H(18) O(9) 3.561 ? . 7_655
H(18) O(10) 2.958 ? . 7_655
H(18) O(11) 2.941 ? . 7_655
H(18) N(5) 3.036 ? . 6_655
H(18) C(13) 3.251 ? . 6_655
H(18) C(21) 3.492 ? . 6_655
H(18) H(7) 3.257 ? . 1_565
H(18) H(13) 3.413 ? . 6_655
H(18) H(14) 2.376 ? . 6_655
H(19) O(6) 2.964 ? . 7_655
H(19) O(11) 2.869 ? . 7_655
H(19) N(5) 3.257 ? . 6_655
H(19) C(17) 3.478 ? . 6_645
H(19) C(21) 3.441 ? . 6_655
H(19) H(17) 2.695 ? . 6_645
H(20) O(2) 3.574 ? . 4_555
H(20) O(3) 2.712 ? . 3_655
H(20) O(3) 2.693 ? . 4_555
H(20) C(16) 3.491 ? . 1_545
H(20) H(9) 3.435 ? . 6_645
H(20) H(16) 2.685 ? . 1_545
H(20) H(20) 3.073 ? . 2_655
H(20) H(21) 3.239 ? . 2_655
H(21) O(3) 3.304 ? . 4_555
H(21) O(10) 3.500 ? . 4_555
H(21) O(11) 3.351 ? . 4_555
H(21) C(2) 3.299 ? . 2_655
H(21) C(22) 3.421 ? . 2_655
H(21) H(2) 2.871 ? . 2_655
H(21) H(20) 3.239 ? . 2_655
H(21) H(21) 2.783 ? . 2_655
H(22) Cl(2) 3.553 ? . 4_555
H(22) O(2) 3.081 ? . 4_555
H(22) O(3) 3.255 ? . 4_555
H(22) O(6) 3.033 ? . 4_555
H(22) O(10) 3.134 ? . 4_555
H(22) O(11) 2.339 ? . 4_555
H(22) C(10) 3.418 ? . 6_645
H(22) H(2) 2.871 ? . 2_655
H(22) H(9) 3.364 ? . 6_645
H(22) H(10) 2.701 ? . 6_645
H(23) O(1) 2.917 ? . 1_545
H(23) O(2) 3.337 ? . 1_545
H(23) O(4) 3.508 ? . 3_655
H(23) O(9) 3.478 ? . .
H(23) C(8) 3.099 ? . 7_645
H(23) C(9) 2.893 ? . 7_645
H(23) C(10) 3.512 ? . 7_645
H(23) H(3) 3.251 ? . 3_655
H(23) H(8) 3.184 ? . 7_645
H(23) H(9) 2.907 ? . 7_645
H(24) O(1) 3.446 ? . 1_545
H(24) O(2) 3.352 ? . 1_545
H(24) O(4) 2.530 ? . 3_655
H(24) C(6) 3.333 ? . 1_545
H(24) C(15) 3.226 ? . 1_545
H(24) C(16) 3.284 ? . 1_545
H(24) H(5) 2.512 ? . 1_545
H(24) H(6) 3.368 ? . 1_545
H(24) H(15) 3.310 ? . 1_545
H(24) H(16) 3.428 ? . 1_545
H(25) O(7) 2.369 ? . 7_645
H(25) O(8) 2.737 ? . 7_645
H(25) H(5) 3.191 ? . 1_545
H(25) H(12) 3.378 ? . 1_545

loop_
_geom_torsion_atom_site_label_1
_geom_torsion_atom_site_label_2
_geom_torsion_atom_site_label_3
_geom_torsion_atom_site_label_4
_geom_torsion
_geom_torsion_publ_flag
_geom_torsion_site_symmetry_1
_geom_torsion_site_symmetry_2
_geom_torsion_site_symmetry_3
_geom_torsion_site_symmetry_4
N(1) Cu(1) N(2) C(7) 162.7(6) ? . . . .
N(1) Cu(1) N(2) C(11) -15.9(9) ? . . . .
N(2) Cu(1) N(1) C(1) -159.3(6) ? . . . .
N(2) Cu(1) N(1) C(5) 14.0(8) ? . . . .
N(1) Cu(1) N(3) C(6) -29.6(3) ? . . . .
N(1) Cu(1) N(3) C(12) -149.5(3) ? . . . .
N(1) Cu(1) N(3) C(13) 90.2(3) ? . . . .
N(3) Cu(1) N(1) C(1) -160.7(4) ? . . . .
N(3) Cu(1) N(1) C(5) 12.6(3) ? . . . .
N(1) Cu(1) N(4) C(20) 115(2) ? . . . .
N(4) Cu(1) N(1) C(1) 30.1(4) ? . . . .
N(4) Cu(1) N(1) C(5) -156.6(3) ? . . . .
N(2) Cu(1) N(3) C(6) 150.8(3) ? . . . .
N(2) Cu(1) N(3) C(12) 30.9(2) ? . . . .
N(2) Cu(1) N(3) C(13) -89.4(3) ? . . . .
N(3) Cu(1) N(2) C(7) 164.1(4) ? . . . .
N(3) Cu(1) N(2) C(11) -14.5(3) ? . . . .
N(2) Cu(1) N(4) C(20) -63(2) ? . . . .
N(4) Cu(1) N(2) C(7) -26.7(4) ? . . . .
N(4) Cu(1) N(2) C(11) 154.7(3) ? . . . .
N(3) Cu(1) N(4) C(20) 23(3) ? . . . .
N(4) Cu(1) N(3) C(6) 63.3(10) ? . . . .
N(4) Cu(1) N(3) C(12) -56.6(10) ? . . . .
N(4) Cu(1) N(3) C(13) -176.9(8) ? . . . .
O(5) Cl(2) O(6) O(7) 107.9(6) ? . . . .
O(5) Cl(2) O(6) O(11) -107.9(10) ? . . . .
O(5) Cl(2) O(7) O(6) -91.5(8) ? . . . .
O(5) Cl(2) O(7) O(8) 106.9(7) ? . . . .
O(5) Cl(2) O(8) O(7) -102.1(6) ? . . . .
O(5) Cl(2) O(8) O(9) 91.7(9) ? . . . .
O(5) Cl(2) O(9) O(8) -108.7(9) ? . . . .
O(5) Cl(2) O(9) O(10) 106.7(6) ? . . . .
O(5) Cl(2) O(10) O(9) -93.7(8) ? . . . .
O(5) Cl(2) O(10) O(11) 102.3(7) ? . . . .
O(5) Cl(2) O(11) O(6) 84.8(11) ? . . . .
O(5) Cl(2) O(11) O(10) -105.4(5) ? . . . .
O(6) Cl(2) O(7) O(8) -161.6(11) ? . . . .
O(7) Cl(2) O(6) O(11) 144.2(14) ? . . . .
O(6) Cl(2) O(8) O(7) 19.0(11) ? . . . .
O(6) Cl(2) O(8) O(9) -147.2(11) ? . . . .
O(8) Cl(2) O(6) O(7) -19.2(11) ? . . . .
O(8) Cl(2) O(6) O(11) 125.0(12) ? . . . .
O(6) Cl(2) O(9) O(8) 89.0(19) ? . . . .
O(6) Cl(2) O(9) O(10) -55.6(19) ? . . . .
O(9) Cl(2) O(6) O(7) -89.4(18) ? . . . .
O(9) Cl(2) O(6) O(11) 55(2) ? . . . .
O(6) Cl(2) O(10) O(9) 156.6(10) ? . . . .
O(6) Cl(2) O(10) O(11) -7.4(10) ? . . . .
O(10) Cl(2) O(6) O(7) -134.7(6) ? . . . .
O(10) Cl(2) O(6) O(11) 9.5(12) ? . . . .
O(6) Cl(2) O(11) O(10) 169.8(13) ? . . . .
O(11) Cl(2) O(6) O(7) -144.2(14) ? . . . .
O(7) Cl(2) O(8) O(9) -166.3(12) ? . . . .
O(8) Cl(2) O(7) O(6) 161.6(11) ? . . . .
O(7) Cl(2) O(9) O(8) 13.4(11) ? . . . .
O(7) Cl(2) O(9) O(10) -131.3(7) ? . . . .
O(9) Cl(2) O(7) O(6) 149.5(10) ? . . . .
O(9) Cl(2) O(7) O(8) -12.1(10) ? . . . .
O(7) Cl(2) O(10) O(9) 90.2(11) ? . . . .
O(7) Cl(2) O(10) O(11) -73.8(9) ? . . . .
O(10) Cl(2) O(7) O(6) 84.7(10) ? . . . .
O(10) Cl(2) O(7) O(8) -76.9(10) ? . . . .
O(7) Cl(2) O(11) O(6) -31.4(12) ? . . . .
O(7) Cl(2) O(11) O(10) 138.3(6) ? . . . .
O(11) Cl(2) O(7) O(6) 24.3(10) ? . . . .
O(11) Cl(2) O(7) O(8) -137.3(9) ? . . . .
O(8) Cl(2) O(9) O(10) -144.7(12) ? . . . .
O(9) Cl(2) O(8) O(7) 166.3(12) ? . . . .
O(8) Cl(2) O(10) O(9) 28.2(10) ? . . . .
O(8) Cl(2) O(10) O(11) -135.8(9) ? . . . .
O(10) Cl(2) O(8) O(7) 137.2(6) ? . . . .
O(10) Cl(2) O(8) O(9) -29.1(10) ? . . . .
O(8) Cl(2) O(11) O(6) -91.1(14) ? . . . .
O(8) Cl(2) O(11) O(10) 78.7(11) ? . . . .
O(11) Cl(2) O(8) O(7) 73.7(11) ? . . . .
O(11) Cl(2) O(8) O(9) -92.5(13) ? . . . .
O(9) Cl(2) O(10) O(11) -164.0(11) ? . . . .
O(10) Cl(2) O(9) O(8) 144.7(12) ? . . . .
O(9) Cl(2) O(11) O(6) -155.0(12) ? . . . .
O(9) Cl(2) O(11) O(10) 14.8(10) ? . . . .
O(11) Cl(2) O(9) O(8) 128.6(10) ? . . . .
O(11) Cl(2) O(9) O(10) -16.1(11) ? . . . .
O(10) Cl(2) O(11) O(6) -169.8(13) ? . . . .
O(11) Cl(2) O(10) O(9) 164.0(11) ? . . . .
Cl(2) O(6) O(7) O(8) 17.0(10) ? . . . .
Cl(2) O(6) O(11) O(10) -10.4(14) ? . . . .
O(7) O(6) O(11) Cl(2) 35.9(13) ? . . . .
O(7) O(6) O(11) O(10) 26(2) ? . . . .
O(11) O(6) O(7) Cl(2) -39.5(15) ? . . . .
O(11) O(6) O(7) O(8) -23(2) ? . . . .
Cl(2) O(7) O(8) O(9) 13.5(12) ? . . . .
O(6) O(7) O(8) Cl(2) -16.9(10) ? . . . .
O(6) O(7) O(8) O(9) -3.4(19) ? . . . .
Cl(2) O(8) O(9) O(10) 38.7(12) ? . . . .
O(7) O(8) O(9) Cl(2) -13.4(11) ? . . . .
O(7) O(8) O(9) O(10) 25(2) ? . . . .
Cl(2) O(9) O(10) O(11) 14.9(10) ? . . . .
O(8) O(9) O(10) Cl(2) -38.7(13) ? . . . .
O(8) O(9) O(10) O(11) -24(2) ? . . . .
Cl(2) O(10) O(11) O(6) 11.1(15) ? . . . .
O(9) O(10) O(11) Cl(2) -14.9(10) ? . . . .
O(9) O(10) O(11) O(6) -4(2) ? . . . .
Cu(1) N(1) C(1) C(2) 173.0(3) ? . . . .
Cu(1) N(1) C(5) C(4) -173.7(3) ? . . . .
Cu(1) N(1) C(5) C(6) 8.2(5) ? . . . .
C(1) N(1) C(5) C(4) 0.2(5) ? . . . .
C(1) N(1) C(5) C(6) -177.9(4) ? . . . .
C(5) N(1) C(1) C(2) 0.0(6) ? . . . .
Cu(1) N(2) C(7) C(8) -175.8(4) ? . . . .
Cu(1) N(2) C(11) C(10) 176.6(4) ? . . . .
Cu(1) N(2) C(11) C(12) -6.1(5) ? . . . .
C(7) N(2) C(11) C(10) -2.2(7) ? . . . .
C(7) N(2) C(11) C(12) 175.1(4) ? . . . .
C(11) N(2) C(7) C(8) 2.8(8) ? . . . .
Cu(1) N(3) C(6) C(5) 40.4(4) ? . . . .
Cu(1) N(3) C(12) C(11) -41.5(4) ? . . . .
Cu(1) N(3) C(13) C(14) 179.5(3) ? . . . .
C(6) N(3) C(12) C(11) -156.0(4) ? . . . .
C(12) N(3) C(6) C(5) 154.6(4) ? . . . .
C(6) N(3) C(13) C(14) -64.7(5) ? . . . .
C(13) N(3) C(6) C(5) -77.3(5) ? . . . .
C(12) N(3) C(13) C(14) 63.9(5) ? . . . .
C(13) N(3) C(12) C(11) 76.3(5) ? . . . .
Cu(1) N(4) C(20) C(23) -26(30) ? . . . .
N(1) C(1) C(2) C(3) -1.0(8) ? . . . .
C(1) C(2) C(3) C(4) 1.8(8) ? . . . .
C(2) C(3) C(4) C(5) -1.6(8) ? . . . .
C(3) C(4) C(5) N(1) 0.6(7) ? . . . .
C(3) C(4) C(5) C(6) 178.5(4) ? . . . .
N(1) C(5) C(6) N(3) -33.5(5) ? . . . .
C(4) C(5) C(6) N(3) 148.4(4) ? . . . .
N(2) C(7) C(8) C(9) -1.2(9) ? . . . .
C(7) C(8) C(9) C(10) -1.0(9) ? . . . .
C(8) C(9) C(10) C(11) 1.6(9) ? . . . .
C(9) C(10) C(11) N(2) 0.0(7) ? . . . .
C(9) C(10) C(11) C(12) -177.0(5) ? . . . .
N(2) C(11) C(12) N(3) 32.9(6) ? . . . .
C(10) C(11) C(12) N(3) -149.8(5) ? . . . .
N(3) C(13) C(14) C(15) 90.3(6) ? . . . .
N(3) C(13) C(14) C(19) -88.8(5) ? . . . .
C(13) C(14) C(15) C(16) -179.1(5) ? . . . .
C(13) C(14) C(19) C(18) 178.3(4) ? . . . .
C(15) C(14) C(19) C(18) -0.8(7) ? . . . .
C(19) C(14) C(15) C(16) 0.1(6) ? . . . .
C(14) C(15) C(16) C(17) 0.3(6) ? . . . .
C(15) C(16) C(17) C(18) 0.0(7) ? . . . .
C(16) C(17) C(18) C(19) -0.8(8) ? . . . .
C(17) C(18) C(19) C(14) 1.2(8) ? . . . .
